data_2233601
loop_
_publ_author_name
'Dong, Su-Lan'
'Cheng, Xiaochun'

_publ_section_title
;
 3-Methyl-4-nitrophenol
;
_journal_coeditor_code PV2508
_journal_issue 2
_journal_name_full 'Acta Crystallographica Section E'
_journal_page_first o518
_journal_paper_doi 10.1107/S160053681200253X
_journal_volume 68
_journal_year 2012
_chemical_formula_iupac 'C7 H7 N O3'
_chemical_formula_moiety 'C7 H7 N O3'
_chemical_formula_sum 'C7 H7 N O3'
_chemical_formula_weight 153.14
_chemical_name_common 3-methyl-4-nitrophenol
_chemical_name_systematic
;
3-Methyl-4-nitrophenol
;
_space_group_IT_number 14
_symmetry_cell_setting monoclinic
_symmetry_space_group_name_Hall '-P 2ybc'
_symmetry_space_group_name_H-M 'P 1 21/c 1'
_atom_sites_solution_hydrogens geom
_atom_sites_solution_primary direct
_atom_sites_solution_secondary difmap
_audit_creation_method SHELXL-97
_cell_angle_alpha 90.00
_cell_angle_beta 91.217(4)
_cell_angle_gamma 90.00
_cell_formula_units_Z 4
_cell_length_a 7.2993(14)
_cell_length_b 13.023(3)
_cell_length_c 7.4445(16)
_cell_measurement_reflns_used 2201
_cell_measurement_temperature 296(2)
_cell_measurement_theta_max 29.82
_cell_measurement_theta_min 2.79
_cell_volume 707.5(3)
_computing_cell_refinement 'CAD-4 Software (Enraf--Nonius, 1985)'
_computing_data_collection 'CAD-4 Software (Enraf--Nonius, 1985)'
_computing_data_reduction 'XCAD4 (Harms & Wocadlo, 1995)'
_computing_molecular_graphics 'SHELXTL (Sheldrick, 2008)'
_computing_publication_material 'SHELXTL (Sheldrick, 2008)'
_computing_structure_refinement 'SHELXL97 (Sheldrick, 2008)'
_computing_structure_solution 'SHELXS97 (Sheldrick, 2008)'
_diffrn_ambient_temperature 296(2)
_diffrn_measured_fraction_theta_full 0.988
_diffrn_measured_fraction_theta_max 0.988
_diffrn_measurement_device_type 'Enraf--Nonius CAD-4'
_diffrn_measurement_method \w/2\q
_diffrn_radiation_monochromator graphite
_diffrn_radiation_source 'fine-focus sealed tube'
_diffrn_radiation_type MoK\a
_diffrn_radiation_wavelength 0.71073
_diffrn_reflns_av_R_equivalents 0.0229
_diffrn_reflns_av_sigmaI/netI 0.0247
_diffrn_reflns_limit_h_max 8
_diffrn_reflns_limit_h_min -8
_diffrn_reflns_limit_k_max 15
_diffrn_reflns_limit_k_min -15
_diffrn_reflns_limit_l_max 6
_diffrn_reflns_limit_l_min -9
_diffrn_reflns_number 3860
_diffrn_reflns_theta_full 25.49
_diffrn_reflns_theta_max 25.49
_diffrn_reflns_theta_min 2.79
_diffrn_standards_decay_% 1
_diffrn_standards_interval_count 200
_diffrn_standards_interval_time 120
_diffrn_standards_number 3
_exptl_absorpt_coefficient_mu 0.114
_exptl_absorpt_correction_T_max 0.9831
_exptl_absorpt_correction_T_min 0.9775
_exptl_absorpt_correction_type psi-scan
_exptl_absorpt_process_details '(North <i>et al.</i>, 1968)'
_exptl_crystal_colour colorless
_exptl_crystal_density_diffrn 1.438
_exptl_crystal_density_method 'not measured'
_exptl_crystal_description block
_exptl_crystal_F_000 320
_exptl_crystal_size_max 0.20
_exptl_crystal_size_mid 0.18
_exptl_crystal_size_min 0.15
_refine_diff_density_max 0.178
_refine_diff_density_min -0.208
_refine_ls_extinction_method none
_refine_ls_goodness_of_fit_ref 1.002
_refine_ls_hydrogen_treatment constr
_refine_ls_matrix_type full
_refine_ls_number_parameters 102
_refine_ls_number_reflns 1293
_refine_ls_number_restraints 0
_refine_ls_restrained_S_all 1.002
_refine_ls_R_factor_all 0.0512
_refine_ls_R_factor_gt 0.0433
_refine_ls_shift/su_max 0.000
_refine_ls_shift/su_mean 0.000
_refine_ls_structure_factor_coef Fsqd
_refine_ls_weighting_details 'calc w=1/[\s^2^(Fo^2^)+(0.0847P)^2^+0.2660P] where P=(Fo^2^+2Fc^2^)/3'
_refine_ls_weighting_scheme calc
_refine_ls_wR_factor_gt 0.1414
_refine_ls_wR_factor_ref 0.1475
_reflns_number_gt 1071
_reflns_number_total 1293
_reflns_threshold_expression I>2\s
_cod_data_source_file pv2508.cif
_cod_data_source_block I
_cod_original_cell_volume 707.5(2)
_cod_original_sg_symbol_H-M 'P 21/c'
_cod_database_code 2233601
_cod_database_fobs_code 2233601

loop_
_symmetry_equiv_pos_site_id
_symmetry_equiv_pos_as_xyz
1 x,y,z
2 -x,1/2+y,1/2-z
3 -x,-y,-z
4 x,1/2-y,1/2+z

loop_
_atom_site_type_symbol
_atom_site_label
_atom_site_fract_x
_atom_site_fract_y
_atom_site_fract_z
_atom_site_U_iso_or_equiv
_atom_site_adp_type
_atom_site_calc_flag
_atom_site_refinement_flags
_atom_site_occupancy
_atom_site_symmetry_multiplicity
O O3 1.09340(18) 0.37232(10) 0.0133(2) 0.0532(4) Uani d . 1 1
H H3 1.1635 0.3301 -0.0293 0.080 Uiso calc R 1 1
C C7 0.9309(2) 0.21737(13) 0.0839(2) 0.0388(5) Uani d . 1 1
H H7 1.0295 0.1779 0.0476 0.047 Uiso calc R 1 1
C C3 0.6322(2) 0.23242(13) 0.1996(2) 0.0370(4) Uani d . 1 1
C C5 0.8008(3) 0.38512(14) 0.1339(2) 0.0417(5) Uani d . 1 1
H H5 0.8101 0.4563 0.1303 0.050 Uiso calc R 1 1
C C4 0.6461(2) 0.33913(14) 0.1958(2) 0.0402(5) Uani d . 1 1
H H4 0.5497 0.3792 0.2356 0.048 Uiso calc R 1 1
C C1 0.7737(3) 0.05198(14) 0.1483(3) 0.0542(6) Uani d . 1 1
H H1A 0.7391 0.0288 0.2652 0.081 Uiso calc R 1 1
H H1B 0.8940 0.0268 0.1226 0.081 Uiso calc R 1 1
H H1C 0.6877 0.0266 0.0597 0.081 Uiso calc R 1 1
C C2 0.7745(2) 0.16801(13) 0.1442(2) 0.0366(4) Uani d . 1 1
C C6 0.9445(2) 0.32372(14) 0.0763(2) 0.0378(4) Uani d . 1 1
N N1 0.4618(2) 0.19093(13) 0.2651(2) 0.0467(4) Uani d . 1 1
O O2 0.3574(2) 0.24929(12) 0.3445(2) 0.0635(5) Uani d . 1 1
O O1 0.4233(2) 0.10112(12) 0.2411(3) 0.0868(7) Uani d . 1 1

loop_
_atom_site_aniso_label
_atom_site_aniso_U_11
_atom_site_aniso_U_22
_atom_site_aniso_U_33
_atom_site_aniso_U_12
_atom_site_aniso_U_13
_atom_site_aniso_U_23
O3 0.0443(8) 0.0454(8) 0.0708(10) -0.0081(6) 0.0235(7) -0.0031(7)
C7 0.0350(10) 0.0421(11) 0.0396(9) 0.0033(7) 0.0062(7) -0.0029(7)
C3 0.0335(10) 0.0432(10) 0.0344(9) -0.0041(7) 0.0044(7) 0.0012(7)
C5 0.0458(10) 0.0327(9) 0.0470(10) -0.0005(7) 0.0102(8) 0.0002(7)
C4 0.0369(9) 0.0416(10) 0.0423(10) 0.0039(7) 0.0085(7) -0.0010(7)
C1 0.0606(13) 0.0382(11) 0.0643(13) -0.0016(9) 0.0113(10) 0.0002(9)
C2 0.0409(9) 0.0348(9) 0.0340(8) -0.0015(7) 0.0012(7) -0.0006(7)
C6 0.0367(9) 0.0396(10) 0.0373(9) -0.0061(7) 0.0069(7) -0.0009(7)
N1 0.0381(9) 0.0517(10) 0.0507(9) -0.0072(7) 0.0075(7) 0.0021(7)
O2 0.0437(8) 0.0656(10) 0.0823(11) 0.0005(7) 0.0253(8) 0.0006(8)
O1 0.0719(12) 0.0569(10) 0.1333(17) -0.0280(9) 0.0428(11) -0.0163(10)

loop_
_atom_type_symbol
_atom_type_description
_atom_type_scat_dispersion_real
_atom_type_scat_dispersion_imag
_atom_type_scat_source
C C 0.0033 0.0016 'International Tables Vol C Tables 4.2.6.8 and 6.1.1.4'
H H 0.0000 0.0000 'International Tables Vol C Tables 4.2.6.8 and 6.1.1.4'
N N 0.0061 0.0033 'International Tables Vol C Tables 4.2.6.8 and 6.1.1.4'
O O 0.0106 0.0060 'International Tables Vol C Tables 4.2.6.8 and 6.1.1.4'

loop_
_geom_angle_atom_site_label_1
_geom_angle_atom_site_label_2
_geom_angle_atom_site_label_3
_geom_angle
C6 O3 H3 109.5
C6 C7 C2 122.19(15)
C6 C7 H7 118.9
C2 C7 H7 118.9
C4 C3 C2 122.34(15)
C4 C3 N1 116.23(15)
C2 C3 N1 121.42(16)
C4 C5 C6 118.99(16)
C4 C5 H5 120.5
C6 C5 H5 120.5
C5 C4 C3 120.33(16)
C5 C4 H4 119.8
C3 C4 H4 119.8
C2 C1 H1A 109.5
C2 C1 H1B 109.5
H1A C1 H1B 109.5
C2 C1 H1C 109.5
H1A C1 H1C 109.5
H1B C1 H1C 109.5
C7 C2 C3 115.82(15)
C7 C2 C1 118.12(16)
C3 C2 C1 126.04(16)
O3 C6 C7 122.66(15)
O3 C6 C5 117.02(16)
C7 C6 C5 120.31(15)
O1 N1 O2 121.27(16)
O1 N1 C3 120.45(16)
O2 N1 C3 118.28(16)

loop_
_geom_bond_atom_site_label_1
_geom_bond_atom_site_label_2
_geom_bond_distance
O3 C6 1.351(2)
O3 H3 0.8200
C7 C6 1.390(3)
C7 C2 1.393(2)
C7 H7 0.9300
C3 C4 1.394(3)
C3 C2 1.404(2)
C3 N1 1.450(2)
C5 C4 1.367(2)
C5 C6 1.393(3)
C5 H5 0.9300
C4 H4 0.9300
C1 C2 1.511(3)
C1 H1A 0.9600
C1 H1B 0.9600
C1 H1C 0.9600
N1 O1 1.215(2)
N1 O2 1.236(2)

loop_
_geom_hbond_atom_site_label_D
_geom_hbond_atom_site_label_H
_geom_hbond_atom_site_label_A
_geom_hbond_site_symmetry_A
_geom_hbond_distance_DH
_geom_hbond_distance_HA
_geom_hbond_distance_DA
_geom_hbond_angle_DHA
_geom_hbond_publ_flag
O3 H3 O2 4_654 0.82 2.00 2.811(2) 169 yes
C4 H4 O2 . 0.93 2.35 2.671(2) 100 no
C5 H5 O3 3_765 0.93 2.58 3.437(2) 154 yes

loop_
_geom_torsion_atom_site_label_1
_geom_torsion_atom_site_label_2
_geom_torsion_atom_site_label_3
_geom_torsion_atom_site_label_4
_geom_torsion
C6 C5 C4 C3 -0.6(3)
C2 C3 C4 C5 1.1(3)
N1 C3 C4 C5 -179.15(15)
C6 C7 C2 C3 -1.0(2)
C6 C7 C2 C1 -179.66(16)
C4 C3 C2 C7 -0.4(2)
N1 C3 C2 C7 179.95(15)
C4 C3 C2 C1 178.20(17)
N1 C3 C2 C1 -1.5(3)
C2 C7 C6 O3 -178.06(16)
C2 C7 C6 C5 1.6(3)
C4 C5 C6 O3 178.90(16)
C4 C5 C6 C7 -0.8(3)
C4 C3 N1 O1 165.72(19)
C2 C3 N1 O1 -14.6(3)
C4 C3 N1 O2 -13.9(2)
C2 C3 N1 O2 165.86(17)

loop_
_cod_related_entry_id
_cod_related_entry_database
_cod_related_entry_code
1 ChemSpider 16475
